data_2022303
loop_
_publ_author_name
'Niu, Xiang-Long'
'Wei, Lin'
'Liu, Jian-Cheng'
'Jia, Wan-He'
'Ma, Jian-Ping'
'Wang, Lei'
'Wang, Jian-Cheng'
'Dong, Yu-Bin'

_publ_section_title
;
 Syntheses and structures of three macrocyclic supramolecular complexes
 and one Zn^II^-containing coordination polymer generated from a
 semi-rigid multidentate N-containing ligand
;
_journal_coeditor_code OP3008
_journal_issue 1
_journal_name_full 'Acta Crystallographica Section C'
_journal_page_first 29
_journal_page_last 39
_journal_paper_doi 10.1107/S2053229620016083
_journal_volume 77
_journal_year 2021
_chemical_formula_iupac '[Zn2 Cl4 (C12 H10 N6)2], 2C H2 Cl2'
_chemical_formula_moiety 'C24 H20 Cl4 N12 Zn2, 2(C H2 Cl2)'
_chemical_formula_sum 'C26 H24 Cl8 N12 Zn2'
_chemical_formula_weight 918.95
_chemical_name_systematic
'Bis(\m-4-{2-[(pyridin-3-yl)methyl]-2<i>H</i>-tetrazol-5-yl}pyridine)bis[dichloridozinc(II)] dichloromethane disolvate'
_space_group_crystal_system monoclinic
_space_group_IT_number 15
_space_group_name_Hall '-C 2yc'
_space_group_name_H-M_alt 'C 1 2/c 1'
_atom_sites_solution_hydrogens geom
_audit_creation_method SHELXL-2018/1
_cell_angle_alpha 90
_cell_angle_beta 116.856(5)
_cell_angle_gamma 90
_cell_formula_units_Z 4
_cell_length_a 30.503(4)
_cell_length_b 8.8791(11)
_cell_length_c 15.4063(17)
_cell_measurement_reflns_used 4389
_cell_measurement_temperature 298(2)
_cell_measurement_theta_max 26.121
_cell_measurement_theta_min 2.649
_cell_volume 3722.6(8)
_computing_cell_refinement
;
APEX2 (Bruker, 2012)
;
_computing_data_collection
;
APEX2 (Bruker, 2012)
;
_computing_data_reduction
;
SAINT (Bruker, 2012)
;
_computing_publication_material
;
SHELXL2018 (Sheldrick, 2015b)
;
_computing_structure_refinement
;
SHELXL2018 (Sheldrick, 2015b)
;
_computing_structure_solution
;
SHELXT (Sheldrick, 2015a)
;
_diffrn_ambient_temperature 298(2)
_diffrn_measured_fraction_theta_full 0.999
_diffrn_measured_fraction_theta_max 0.998
_diffrn_measurement_device_type 'Bruker APEXII CCD area detector'
_diffrn_measurement_method 'phi and omega scans'
_diffrn_radiation_type MoK\a
_diffrn_radiation_wavelength 0.71073
_diffrn_reflns_av_R_equivalents 0.0250
_diffrn_reflns_av_unetI/netI 0.0255
_diffrn_reflns_limit_h_max 37
_diffrn_reflns_limit_h_min -27
_diffrn_reflns_limit_k_max 10
_diffrn_reflns_limit_k_min -10
_diffrn_reflns_limit_l_max 18
_diffrn_reflns_limit_l_min -17
_diffrn_reflns_number 9723
_diffrn_reflns_theta_full 25.242
_diffrn_reflns_theta_max 25.998
_diffrn_reflns_theta_min 2.413
_exptl_absorpt_coefficient_mu 1.901
_exptl_absorpt_correction_T_max 0.5558
_exptl_absorpt_correction_T_min 0.5023
_exptl_absorpt_correction_type multi-scan
_exptl_absorpt_process_details
;
(SADABS; Bruker, 2012)
;
_exptl_crystal_colour colorless
_exptl_crystal_density_diffrn 1.640
_exptl_crystal_density_method 'not measured'
_exptl_crystal_description block
_exptl_crystal_F_000 1840
_exptl_crystal_size_max 0.420
_exptl_crystal_size_mid 0.400
_exptl_crystal_size_min 0.350
_refine_diff_density_max 0.595
_refine_diff_density_min -0.730
_refine_ls_extinction_method none
_refine_ls_goodness_of_fit_ref 1.088
_refine_ls_hydrogen_treatment constr
_refine_ls_matrix_type full
_refine_ls_number_parameters 238
_refine_ls_number_reflns 3651
_refine_ls_number_restraints 46
_refine_ls_restrained_S_all 1.106
_refine_ls_R_factor_all 0.0597
_refine_ls_R_factor_gt 0.0452
_refine_ls_shift/su_max 0.001
_refine_ls_shift/su_mean 0.000
_refine_ls_structure_factor_coef Fsqd
_refine_ls_weighting_details 'w=1/[\s^2^(Fo^2^)+(0.0830P)^2^+1.8947P] where P=(Fo^2^+2Fc^2^)/3'
_refine_ls_weighting_scheme calc
_refine_ls_wR_factor_gt 0.1299
_refine_ls_wR_factor_ref 0.1393
_reflns_number_gt 2797
_reflns_number_total 3651
_reflns_threshold_expression 'I > 2\s(I)'
_cod_data_source_file op3008sup1.cif
_cod_data_source_block I
_cod_original_sg_symbol_H-M 'C 2/c'
_cod_database_code 2022303
_shelx_space_group_comment
;
The symmetry employed for this shelxl refinement is uniquely defined
by the following loop, which should always be used as a source of
symmetry information in preference to the above space-group names.
They are only intended as comments.
;
_shelx_estimated_absorpt_t_min 0.502
_shelx_estimated_absorpt_t_max 0.556

loop_
_space_group_symop_operation_xyz
'x, y, z'
'-x, y, -z+1/2'
'x+1/2, y+1/2, z'
'-x+1/2, y+1/2, -z+1/2'
'-x, -y, -z'
'x, -y, z-1/2'
'-x+1/2, -y+1/2, -z'
'x+1/2, -y+1/2, z-1/2'

loop_
_atom_site_type_symbol
_atom_site_label
_atom_site_fract_x
_atom_site_fract_y
_atom_site_fract_z
_atom_site_U_iso_or_equiv
_atom_site_adp_type
_atom_site_calc_flag
_atom_site_occupancy
_atom_site_disorder_assembly
_atom_site_disorder_group
Zn Zn1 0.15984(2) 0.60993(5) 1.09252(3) 0.05223(18) Uani d 1 . .
Cl Cl1 0.19387(4) 0.67519(14) 1.24811(7) 0.0725(3) Uani d 1 . .
Cl Cl2 0.17147(4) 0.38430(11) 1.04512(9) 0.0696(3) Uani d 1 . .
Cl Cl3 0.04395(18) 0.7275(5) 0.2867(3) 0.1468(13) Uani d 0.556(3) A 1
Cl Cl4 0.0715(4) 1.0431(10) 0.3263(5) 0.152(3) Uani d 0.556(3) A 1
Cl Cl5 0.0842(12) 0.607(3) 0.292(2) 0.1468(13) Uani d 0.094(2) B 2
Cl Cl6 0.0681(9) 0.882(3) 0.3657(19) 0.152(3) Uani d 0.094(2) B 2
Cl Cl7 0.0795(4) 0.6823(9) 0.2913(5) 0.1468(13) Uani d 0.350(3) C 3
Cl Cl8 0.0710(7) 1.0025(15) 0.2920(10) 0.152(3) Uani d 0.350(3) C 3
N N1 0.10121(10) 0.6991(3) 0.6853(2) 0.0475(7) Uani d 1 . .
N N2 0.13986(9) 0.7842(3) 0.70096(19) 0.0459(6) Uani d 1 . .
N N3 0.13038(11) 0.8960(4) 0.6399(2) 0.0593(8) Uani d 1 . .
N N4 0.08350(11) 0.8871(4) 0.5796(2) 0.0615(8) Uani d 1 . .
N N5 0.18162(9) 0.7612(3) 1.01785(19) 0.0455(6) Uani d 1 . .
N N6 0.08523(10) 0.6483(4) 1.0302(2) 0.0511(7) Uani d 1 . .
C C1 0.06636(12) 0.7679(4) 0.6083(2) 0.0468(8) Uani d 1 . .
C C2 0.18926(12) 0.7559(5) 0.7814(2) 0.0521(8) Uani d 1 . .
H H2A 0.213730 0.805437 0.767525 0.063 Uiso calc 1 . .
H H2B 0.195941 0.648555 0.786534 0.063 Uiso calc 1 . .
C C3 0.18025(11) 0.7193(4) 0.9326(2) 0.0450(7) Uani d 1 . .
H H3 0.170119 0.621891 0.910541 0.054 Uiso calc 1 . .
C C4 0.19303(10) 0.8131(4) 0.8761(2) 0.0425(7) Uani d 1 . .
C C5 0.20850(12) 0.9571(4) 0.9100(3) 0.0530(8) Uani d 1 . .
H H5 0.217544 1.023441 0.874179 0.064 Uiso calc 1 . .
C C6 0.21038(14) 1.0015(4) 0.9977(3) 0.0577(9) Uani d 1 . .
H H6 0.221149 1.097726 1.021801 0.069 Uiso calc 1 . .
C C7 0.19633(13) 0.9033(4) 1.0487(3) 0.0528(9) Uani d 1 . .
H H7 0.196909 0.935329 1.106697 0.063 Uiso calc 1 . .
C C8 0.05366(14) 0.5806(5) 0.9473(3) 0.0671(11) Uani d 1 . .
H H8 0.065775 0.507854 0.920335 0.081 Uiso calc 1 . .
C C9 0.00434(14) 0.6137(5) 0.9006(3) 0.0638(10) Uani d 1 . .
H H9 -0.016271 0.564257 0.843321 0.077 Uiso calc 1 . .
C C10 -0.01428(12) 0.7217(4) 0.9400(2) 0.0464(7) Uani d 1 . .
C C11 0.01789(13) 0.7901(5) 1.0251(3) 0.0619(10) Uani d 1 . .
H H11 0.006775 0.863114 1.053700 0.074 Uiso calc 1 . .
C C12 0.06728(13) 0.7491(5) 1.0681(3) 0.0614(10) Uani d 1 . .
H H12 0.088527 0.795006 1.126313 0.074 Uiso calc 1 . .
C C13 0.0915(5) 0.8530(12) 0.3323(12) 0.145(4) Uani d 0.556(3) A 1
H H13A 0.110443 0.844025 0.296156 0.173 Uiso calc 0.556(3) A 1
H H13B 0.112963 0.827536 0.399605 0.173 Uiso calc 0.556(3) A 1
C C14 0.1059(11) 0.786(3) 0.3296(11) 0.145(4) Uani d 0.094(2) B 2
H H14A 0.107846 0.839631 0.276627 0.173 Uiso calc 0.094(2) B 2
H H14B 0.138717 0.780568 0.383325 0.173 Uiso calc 0.094(2) B 2
C C15 0.0919(11) 0.8396(16) 0.3615(12) 0.145(4) Uani d 0.350(3) C 3
H H15A 0.127073 0.847231 0.401952 0.173 Uiso calc 0.350(3) C 3
H H15B 0.076385 0.830798 0.404131 0.173 Uiso calc 0.350(3) C 3

loop_
_atom_site_aniso_label
_atom_site_aniso_U_11
_atom_site_aniso_U_22
_atom_site_aniso_U_33
_atom_site_aniso_U_12
_atom_site_aniso_U_13
_atom_site_aniso_U_23
Zn1 0.0377(2) 0.0631(3) 0.0513(3) 0.00366(17) 0.01604(19) 0.00728(18)
Cl1 0.0617(6) 0.0914(8) 0.0505(5) -0.0037(5) 0.0131(4) 0.0021(5)
Cl2 0.0695(6) 0.0570(6) 0.0893(7) 0.0068(4) 0.0419(6) 0.0081(5)
Cl3 0.146(3) 0.149(3) 0.1191(17) -0.017(3) 0.037(2) 0.0147(19)
Cl4 0.1043(16) 0.163(5) 0.147(6) -0.027(3) 0.019(4) 0.039(4)
Cl5 0.146(3) 0.149(3) 0.1191(17) -0.017(3) 0.037(2) 0.0147(19)
Cl6 0.1043(16) 0.163(5) 0.147(6) -0.027(3) 0.019(4) 0.039(4)
Cl7 0.146(3) 0.149(3) 0.1191(17) -0.017(3) 0.037(2) 0.0147(19)
Cl8 0.1043(16) 0.163(5) 0.147(6) -0.027(3) 0.019(4) 0.039(4)
N1 0.0374(14) 0.0558(17) 0.0460(15) -0.0016(12) 0.0160(12) 0.0038(13)
N2 0.0338(14) 0.0583(17) 0.0430(14) -0.0028(12) 0.0150(11) 0.0006(13)
N3 0.0465(17) 0.062(2) 0.0601(18) -0.0075(14) 0.0163(14) 0.0093(15)
N4 0.0448(17) 0.062(2) 0.0619(19) -0.0036(14) 0.0102(14) 0.0162(15)
N5 0.0364(14) 0.0494(16) 0.0483(15) 0.0049(11) 0.0170(12) -0.0001(12)
N6 0.0371(14) 0.0561(17) 0.0535(16) 0.0000(12) 0.0148(13) 0.0011(14)
C1 0.0386(17) 0.0509(19) 0.0471(17) 0.0012(14) 0.0161(14) 0.0010(15)
C2 0.0311(16) 0.071(2) 0.0501(18) 0.0056(15) 0.0145(14) 0.0031(17)
C3 0.0327(15) 0.0422(17) 0.0527(19) -0.0002(13) 0.0128(14) -0.0039(14)
C4 0.0275(14) 0.0472(18) 0.0459(17) 0.0041(12) 0.0105(13) 0.0016(14)
C5 0.0424(18) 0.0501(19) 0.063(2) -0.0016(15) 0.0205(16) 0.0069(17)
C6 0.053(2) 0.0404(19) 0.071(2) 0.0002(15) 0.0208(18) -0.0089(17)
C7 0.0452(18) 0.056(2) 0.054(2) 0.0080(15) 0.0192(16) -0.0100(16)
C8 0.048(2) 0.083(3) 0.065(2) 0.0096(19) 0.0204(18) -0.014(2)
C9 0.0421(19) 0.079(3) 0.057(2) 0.0034(18) 0.0097(16) -0.0160(19)
C10 0.0387(16) 0.0509(19) 0.0446(17) -0.0019(14) 0.0143(14) 0.0010(14)
C11 0.045(2) 0.068(2) 0.062(2) 0.0081(17) 0.0141(17) -0.0130(19)
C12 0.0396(19) 0.068(2) 0.059(2) 0.0002(17) 0.0071(16) -0.0101(19)
C13 0.113(5) 0.150(6) 0.140(6) -0.025(5) 0.032(5) 0.042(5)
C14 0.113(5) 0.150(6) 0.140(6) -0.025(5) 0.032(5) 0.042(5)
C15 0.113(5) 0.150(6) 0.140(6) -0.025(5) 0.032(5) 0.042(5)

loop_
_atom_type_symbol
_atom_type_description
_atom_type_scat_dispersion_real
_atom_type_scat_dispersion_imag
_atom_type_scat_source
C C 0.0033 0.0016 'International Tables Vol C Tables 4.2.6.8 and 6.1.1.4'
H H 0.0000 0.0000 'International Tables Vol C Tables 4.2.6.8 and 6.1.1.4'
N N 0.0061 0.0033 'International Tables Vol C Tables 4.2.6.8 and 6.1.1.4'
Cl Cl 0.1484 0.1585 'International Tables Vol C Tables 4.2.6.8 and 6.1.1.4'
Zn Zn 0.2839 1.4301 'International Tables Vol C Tables 4.2.6.8 and 6.1.1.4'

loop_
_geom_angle_atom_site_label_1
_geom_angle_atom_site_label_2
_geom_angle_atom_site_label_3
_geom_angle_site_symmetry_1
_geom_angle_site_symmetry_3
_geom_angle
_geom_angle_publ_flag
N6 Zn1 N5 . . 101.47(11) ?
N6 Zn1 Cl2 . . 107.69(9) ?
N5 Zn1 Cl2 . . 105.37(8) ?
N6 Zn1 Cl1 . . 109.86(9) ?
N5 Zn1 Cl1 . . 108.74(8) ?
Cl2 Zn1 Cl1 . . 121.77(5) ?
C13 Cl3 Cl3 . 2 139.1(5) ?
N2 N1 C1 . . 100.8(3) ?
N3 N2 N1 . . 114.3(3) ?
N3 N2 C2 . . 122.9(3) ?
N1 N2 C2 . . 122.8(3) ?
N2 N3 N4 . . 106.3(3) ?
N3 N4 C1 . . 106.1(3) ?
C3 N5 C7 . . 117.4(3) ?
C3 N5 Zn1 . . 119.2(2) ?
C7 N5 Zn1 . . 123.4(2) ?
C12 N6 C8 . . 117.6(3) ?
C12 N6 Zn1 . . 120.0(2) ?
C8 N6 Zn1 . . 122.3(3) ?
N1 C1 N4 . . 112.5(3) ?
N1 C1 C10 . 2_556 124.5(3) ?
N4 C1 C10 . 2_556 123.0(3) ?
N2 C2 C4 . . 111.1(3) ?
N2 C2 H2A . . 109.4 ?
C4 C2 H2A . . 109.4 ?
N2 C2 H2B . . 109.4 ?
C4 C2 H2B . . 109.4 ?
H2A C2 H2B . . 108.0 ?
N5 C3 C4 . . 123.7(3) ?
N5 C3 H3 . . 118.2 ?
C4 C3 H3 . . 118.2 ?
C5 C4 C3 . . 117.8(3) ?
C5 C4 C2 . . 122.9(3) ?
C3 C4 C2 . . 119.3(3) ?
C4 C5 C6 . . 119.3(3) ?
C4 C5 H5 . . 120.4 ?
C6 C5 H5 . . 120.4 ?
C7 C6 C5 . . 119.6(3) ?
C7 C6 H6 . . 120.2 ?
C5 C6 H6 . . 120.2 ?
N5 C7 C6 . . 122.3(3) ?
N5 C7 H7 . . 118.9 ?
C6 C7 H7 . . 118.9 ?
N6 C8 C9 . . 123.1(4) ?
N6 C8 H8 . . 118.4 ?
C9 C8 H8 . . 118.4 ?
C8 C9 C10 . . 119.1(3) ?
C8 C9 H9 . . 120.4 ?
C10 C9 H9 . . 120.4 ?
C11 C10 C9 . . 117.8(3) ?
C11 C10 C1 . 2_556 120.0(3) ?
C9 C10 C1 . 2_556 122.2(3) ?
C10 C11 C12 . . 119.4(4) ?
C10 C11 H11 . . 120.3 ?
C12 C11 H11 . . 120.3 ?
N6 C12 C11 . . 123.0(3) ?
N6 C12 H12 . . 118.5 ?
C11 C12 H12 . . 118.5 ?
Cl3 C13 Cl4 . . 112.9(8) ?
Cl3 C13 H13A . . 109.0 ?
Cl4 C13 H13A . . 109.0 ?
Cl3 C13 H13B . . 109.0 ?
Cl4 C13 H13B . . 109.0 ?
H13A C13 H13B . . 107.8 ?
Cl5 C14 Cl6 . . 110.8(13) ?
Cl5 C14 H14A . . 109.5 ?
Cl6 C14 H14A . . 109.5 ?
Cl5 C14 H14B . . 109.5 ?
Cl6 C14 H14B . . 109.5 ?
H14A C14 H14B . . 108.1 ?
Cl7 C15 Cl8 . . 112.1(10) ?
Cl7 C15 H15A . . 109.2 ?
Cl8 C15 H15A . . 109.2 ?
Cl7 C15 H15B . . 109.2 ?
Cl8 C15 H15B . . 109.2 ?
H15A C15 H15B . . 107.9 ?

loop_
_geom_bond_atom_site_label_1
_geom_bond_atom_site_label_2
_geom_bond_site_symmetry_2
_geom_bond_distance
_geom_bond_publ_flag
Zn1 N6 . 2.060(3) ?
Zn1 N5 . 2.064(3) ?
Zn1 Cl2 . 2.2151(12) ?
Zn1 Cl1 . 2.2161(11) ?
Cl3 C13 . 1.708(10) ?
Cl3 Cl3 2 2.393(10) ?
Cl4 C13 . 1.783(9) ?
Cl5 C14 . 1.716(10) ?
Cl6 C14 . 1.716(10) ?
Cl7 C15 . 1.701(10) ?
Cl8 C15 . 1.740(10) ?
N1 N2 . 1.327(4) ?
N1 C1 . 1.331(4) ?
N2 N3 . 1.308(4) ?
N2 C2 . 1.477(4) ?
N3 N4 . 1.309(4) ?
N4 C1 . 1.341(5) ?
N5 C3 . 1.347(4) ?
N5 C7 . 1.351(4) ?
N6 C12 . 1.315(5) ?
N6 C8 . 1.345(5) ?
C1 C10 2_556 1.475(5) ?
C2 C4 . 1.500(5) ?
C2 H2A . 0.9700 ?
C2 H2B . 0.9700 ?
C3 C4 . 1.381(5) ?
C3 H3 . 0.9300 ?
C4 C5 . 1.381(5) ?
C5 C6 . 1.385(5) ?
C5 H5 . 0.9300 ?
C6 C7 . 1.366(5) ?
C6 H6 . 0.9300 ?
C7 H7 . 0.9300 ?
C8 C9 . 1.375(5) ?
C8 H8 . 0.9300 ?
C9 C10 . 1.387(5) ?
C9 H9 . 0.9300 ?
C10 C11 . 1.374(5) ?
C11 C12 . 1.392(5) ?
C11 H11 . 0.9300 ?
C12 H12 . 0.9300 ?
C13 H13A . 0.9700 ?
C13 H13B . 0.9700 ?
C14 H14A . 0.9700 ?
C14 H14B . 0.9700 ?
C15 H15A . 0.9700 ?
C15 H15B . 0.9700 ?

loop_
_geom_hbond_atom_site_label_D
_geom_hbond_atom_site_label_H
_geom_hbond_atom_site_label_A
_geom_hbond_site_symmetry_A
_geom_hbond_distance_DH
_geom_hbond_distance_HA
_geom_hbond_distance_DA
_geom_hbond_angle_DHA
_geom_hbond_publ_flag
C6 H6 Cl2^i^ 1_565 0.93 3.06 3.7784(4) 135 yes
C8 H8 Cl5^ii^ 6_566 0.93 2.50 3.3699(3) 156 yes
C7 C7 N3^iii^ 6_576 0.93 2.75 3.4272(3) 131 yes

loop_
_geom_torsion_atom_site_label_1
_geom_torsion_atom_site_label_2
_geom_torsion_atom_site_label_3
_geom_torsion_atom_site_label_4
_geom_torsion_site_symmetry_1
_geom_torsion_site_symmetry_2
_geom_torsion_site_symmetry_3
_geom_torsion_site_symmetry_4
_geom_torsion
_geom_torsion_publ_flag
C1 N1 N2 N3 . . . . 0.1(4) ?
C1 N1 N2 C2 . . . . 179.3(3) ?
N1 N2 N3 N4 . . . . -0.3(4) ?
C2 N2 N3 N4 . . . . -179.6(3) ?
N2 N3 N4 C1 . . . . 0.4(4) ?
N2 N1 C1 N4 . . . . 0.2(4) ?
N2 N1 C1 C10 . . . 2_556 -178.6(3) ?
N3 N4 C1 N1 . . . . -0.4(4) ?
N3 N4 C1 C10 . . . 2_556 178.4(3) ?
N3 N2 C2 C4 . . . . 100.5(4) ?
N1 N2 C2 C4 . . . . -78.7(4) ?
C7 N5 C3 C4 . . . . 0.1(5) ?
Zn1 N5 C3 C4 . . . . 178.6(2) ?
N5 C3 C4 C5 . . . . 0.6(5) ?
N5 C3 C4 C2 . . . . -178.9(3) ?
N2 C2 C4 C5 . . . . -90.6(4) ?
N2 C2 C4 C3 . . . . 88.9(4) ?
C3 C4 C5 C6 . . . . -0.2(5) ?
C2 C4 C5 C6 . . . . 179.2(3) ?
C4 C5 C6 C7 . . . . -0.9(5) ?
C3 N5 C7 C6 . . . . -1.3(5) ?
Zn1 N5 C7 C6 . . . . -179.7(3) ?
C5 C6 C7 N5 . . . . 1.7(5) ?
C12 N6 C8 C9 . . . . 1.1(7) ?
Zn1 N6 C8 C9 . . . . -174.6(3) ?
N6 C8 C9 C10 . . . . 0.0(7) ?
C8 C9 C10 C11 . . . . -0.5(6) ?
C8 C9 C10 C1 . . . 2_556 177.3(4) ?
C9 C10 C11 C12 . . . . 0.0(6) ?
C1 C10 C11 C12 2_556 . . . -177.9(4) ?
C8 N6 C12 C11 . . . . -1.6(6) ?
Zn1 N6 C12 C11 . . . . 174.2(3) ?
C10 C11 C12 N6 . . . . 1.1(7) ?
Cl3 Cl3 C13 Cl4 2 . . . 0.9(17) ?

_cod_database_fobs_code 2022303
